data_7237475
loop_
_publ_author_name
'Klimash, Anastasia'
'Pander, Piotr'
'Klooster, Wim T.'
'Coles, Simon J.'
'Data, Przemyslaw'
'Dias, Fernando B.'
'Skabara, Peter J.'

_publ_section_title
;
 Intermolecular interactions in molecular crystals and their effect on
 thermally activated delayed fluorescence of helicene-based emitters
;
_journal_issue 39
_journal_name_full 'Journal of Materials Chemistry C'
_journal_page_first 10557
_journal_paper_doi 10.1039/C8TC03390K
_journal_volume 6
_journal_year 2018
_chemical_formula_moiety 'C44 H26 N4 O2'
_chemical_formula_sum 'C44 H26 N4 O2'
_chemical_formula_weight 642.69
_space_group_crystal_system monoclinic
_space_group_IT_number 15
_space_group_name_Hall '-C 2yc'
_space_group_name_H-M_alt 'C 1 2/c 1'
_atom_sites_solution_hydrogens geom
_atom_sites_solution_primary dual
_audit_creation_date 2017-11-17
_audit_creation_method
;
Olex2 1.2
(compiled 2017.08.10 svn.r3458 for OlexSys, GUI svn.r5381)
;
_audit_update_record
;
2018-07-03 deposited with the CCDC.
2018-09-12 downloaded from the CCDC.
;
_cell_angle_alpha 90
_cell_angle_beta 136.902(16)
_cell_angle_gamma 90
_cell_formula_units_Z 4
_cell_length_a 25.514(2)
_cell_length_b 9.0508(3)
_cell_length_c 19.0317(16)
_cell_measurement_reflns_used 11119
_cell_measurement_temperature 100(2)
_cell_measurement_theta_max 31.7780
_cell_measurement_theta_min 2.0890
_cell_volume 3002.8(10)
_computing_cell_refinement 'CrysAlisPro 1.171.39.34b (Rigaku OD, 2017)'
_computing_data_collection 'CrysAlisPro 1.171.39.34b (Rigaku OD, 2017)'
_computing_data_reduction 'CrysAlisPro 1.171.39.34b (Rigaku OD, 2017)'
_computing_molecular_graphics 'Olex2 (Dolomanov et al., 2009)'
_computing_publication_material 'Olex2 (Dolomanov et al., 2009)'
_computing_structure_refinement 'ShelXL (Sheldrick, 2015)'
_computing_structure_solution 'ShelXT (Sheldrick, 2015)'
_diffrn_ambient_temperature 100(2)
_diffrn_detector 'CCD area detector'
_diffrn_detector_area_resol_mean 28.5714
_diffrn_detector_type 'Rigaku HG Saturn724+ (2x2 bin mode)'
_diffrn_measured_fraction_theta_full 1.000
_diffrn_measured_fraction_theta_max 1.000
_diffrn_measurement_details
;
List of Runs (angles in degrees, time in seconds):

  # Type    Start    End  Width  t~exp~   \w     \q     \k     \f   Frames
#--------------------------------------------------------------------------
  1  \w    -24.00  93.00   0.50   10.00    --    3.30  57.00 -90.00  234
  2  \w    -24.00  93.00   0.50   10.00    --    3.30  57.00-180.00  234
  3  \w    -93.00  24.00   0.50   10.00    --   -3.60 -57.00 -30.00  234
  4  \w    -40.00  86.00   0.50   10.00    --   -3.60  19.00 -60.00  252
  5  \w    -29.00  86.00   0.50   10.00    --   -3.60  38.00  90.00  230
;
_diffrn_measurement_device 'four-circle \k goniometer'
_diffrn_measurement_device_type
'Rigaku FRE+ equipped with HF Varimax confocal mirrors and an AFC12 goniometer and HG Saturn 724+ detector'
_diffrn_measurement_method 'profile data from \w-scans'
_diffrn_measurement_specimen_support 'MiTeGen MicroLoop'
_diffrn_orient_matrix_type 'CrysAlisPro convention (1999,Acta A55,543-557)'
_diffrn_orient_matrix_UB_11 0.0064141000
_diffrn_orient_matrix_UB_12 0.0668993000
_diffrn_orient_matrix_UB_13 0.0248013000
_diffrn_orient_matrix_UB_21 -0.0390234000
_diffrn_orient_matrix_UB_22 0.0008653000
_diffrn_orient_matrix_UB_23 -0.0275928000
_diffrn_orient_matrix_UB_31 0.0096500000
_diffrn_orient_matrix_UB_32 -0.0407921000
_diffrn_orient_matrix_UB_33 0.0399827000
_diffrn_radiation_collimation 0.2
_diffrn_radiation_monochromator 'Confocal mirrors, HF Varimax'
_diffrn_radiation_probe x-ray
_diffrn_radiation_type MoK\a
_diffrn_radiation_wavelength 0.71075
_diffrn_reflns_av_R_equivalents 0.0411
_diffrn_reflns_av_unetI/netI 0.0193
_diffrn_reflns_Laue_measured_fraction_full 1.000
_diffrn_reflns_Laue_measured_fraction_max 1.000
_diffrn_reflns_limit_h_max 33
_diffrn_reflns_limit_h_min -33
_diffrn_reflns_limit_k_max 11
_diffrn_reflns_limit_k_min -11
_diffrn_reflns_limit_l_max 24
_diffrn_reflns_limit_l_min -24
_diffrn_reflns_number 33178
_diffrn_reflns_point_group_measured_fraction_full 1.000
_diffrn_reflns_point_group_measured_fraction_max 1.000
_diffrn_reflns_theta_full 25.242
_diffrn_reflns_theta_max 27.484
_diffrn_reflns_theta_min 2.141
_diffrn_source 'Rotating Anode'
_diffrn_source_current 55.0
_diffrn_source_power 2.475
_diffrn_source_target Mo
_diffrn_source_type 'Rigaku FRE+'
_diffrn_source_voltage 45.0
_exptl_absorpt_coefficient_mu 0.089
_exptl_absorpt_correction_T_max 1.00000
_exptl_absorpt_correction_T_min 0.20730
_exptl_absorpt_correction_type multi-scan
_exptl_absorpt_process_details
;
CrysAlisPro 1.171.39.34b (Rigaku Oxford Diffraction, 2017)
Empirical absorption correction using spherical harmonics,
 implemented in SCALE3 ABSPACK scaling algorithm.
;
_exptl_crystal_colour 'clear orange'
_exptl_crystal_density_diffrn 1.422
_exptl_crystal_description needle
_exptl_crystal_F_000 1336
_exptl_crystal_size_max 0.15
_exptl_crystal_size_mid 0.08
_exptl_crystal_size_min 0.03
_refine_diff_density_max 0.279
_refine_diff_density_min -0.222
_refine_diff_density_rms 0.042
_refine_ls_extinction_method none
_refine_ls_goodness_of_fit_ref 1.053
_refine_ls_hydrogen_treatment constr
_refine_ls_matrix_type full
_refine_ls_number_parameters 226
_refine_ls_number_reflns 3451
_refine_ls_number_restraints 0
_refine_ls_restrained_S_all 1.053
_refine_ls_R_factor_all 0.0438
_refine_ls_R_factor_gt 0.0384
_refine_ls_shift/su_max 0.000
_refine_ls_shift/su_mean 0.000
_refine_ls_structure_factor_coef Fsqd
_refine_ls_weighting_details 'w=1/[\s^2^(Fo^2^)+(0.0417P)^2^+3.0616P] where P=(Fo^2^+2Fc^2^)/3'
_refine_ls_weighting_scheme calc
_refine_ls_wR_factor_gt 0.0949
_refine_ls_wR_factor_ref 0.0978
_reflns_Friedel_coverage 0.000
_reflns_number_gt 3095
_reflns_number_total 3451
_reflns_threshold_expression 'I > 2\s(I)'
_cod_data_source_file c8tc03390k2.cif
_cod_data_source_block 2017ncs0734a
_cod_original_cell_volume 3002.7(7)
_cod_database_code 7237475
_shelx_shelxl_version_number 2014/7
_chemical_oxdiff_formula 'C44 H26 N4 O2'
_chemical_oxdiff_usercomment NKH1PXZneedles
_shelx_space_group_comment
;
The symmetry employed for this shelxl refinement is uniquely defined
by the following loop, which should always be used as a source of
symmetry information in preference to the above space-group names.
They are only intended as comments.
;
_reflns_odcompleteness_completeness 99.95
_reflns_odcompleteness_iscentric 1
_reflns_odcompleteness_theta 27.42
_olex2_refinement_description
;
1. Fixed Uiso
 At 1.2 times of:
  All C(H) groups
2.a Aromatic/amide H refined with riding coordinates:
 C17(H00B), C5(H00C), C2(H00D), C22(H00E), C3(H00F), C18(H00H), C10(H00J),
 C11(H00K), C9(H00L), C4(H00M), C15(H00N), C8(H00O), C16(H00P)
;
_olex2_submission_special_instructions 'No special instructions were received'
_oxdiff_exptl_absorpt_empirical_details
;
Empirical correction (ABSPACK) includes:
- Absorption correction using spherical harmonics
- Frame scaling
;
_oxdiff_exptl_absorpt_empirical_full_max 3.556
_oxdiff_exptl_absorpt_empirical_full_min 0.431

loop_
_space_group_symop_operation_xyz
'x, y, z'
'-x, y, -z+1/2'
'x+1/2, y+1/2, z'
'-x+1/2, y+1/2, -z+1/2'
'-x, -y, -z'
'x, -y, z-1/2'
'-x+1/2, -y+1/2, -z'
'x+1/2, -y+1/2, z-1/2'

loop_
_atom_site_label
_atom_site_type_symbol
_atom_site_fract_x
_atom_site_fract_y
_atom_site_fract_z
_atom_site_U_iso_or_equiv
_atom_site_adp_type
_atom_site_occupancy
_atom_site_site_symmetry_order
_atom_site_calc_flag
_atom_site_refinement_flags_posn
O001 O 0.33395(5) 0.00756(11) 0.33198(7) 0.0254(2) Uani 1 1 d .
N002 N 0.34587(6) 0.47412(12) 0.22116(8) 0.0185(2) Uani 1 1 d .
N003 N 0.37141(6) 0.22751(12) 0.27062(8) 0.0180(2) Uani 1 1 d .
C004 C 0.29610(7) 0.16850(13) 0.19863(9) 0.0174(2) Uani 1 1 d .
C005 C 0.46602(7) 0.48777(13) 0.23848(9) 0.0164(2) Uani 1 1 d .
C006 C 0.38540(7) 0.35805(13) 0.24383(9) 0.0173(2) Uani 1 1 d .
C007 C 0.35631(7) 0.60006(14) 0.19159(9) 0.0178(2) Uani 1 1 d .
C008 C 0.39675(7) 0.09798(14) 0.40460(9) 0.0187(2) Uani 1 1 d .
C009 C 0.27986(7) 0.05729(14) 0.23147(9) 0.0194(2) Uani 1 1 d .
C00A C 0.41688(7) 0.20810(13) 0.37635(9) 0.0170(2) Uani 1 1 d .
C00B C 0.36225(7) 0.84973(14) 0.11280(9) 0.0205(3) Uani 1 1 d .
H00B H 0.3628 0.9318 0.0839 0.025 Uiso 1 1 calc R
C00C C 0.44091(8) 0.07091(15) 0.50675(10) 0.0227(3) Uani 1 1 d .
H00C H 0.4264 -0.0020 0.5243 0.027 Uiso 1 1 calc R
C00D C 0.48184(7) 0.29235(14) 0.45355(9) 0.0211(3) Uani 1 1 d .
H00D H 0.4951 0.3686 0.4362 0.025 Uiso 1 1 calc R
C00E C 0.47506(7) 0.21642(14) 0.25333(9) 0.0186(2) Uani 1 1 d .
H00E H 0.4616 0.1280 0.2618 0.022 Uiso 1 1 calc R
C00F C 0.52717(7) 0.26380(15) 0.55651(10) 0.0233(3) Uani 1 1 d .
H00F H 0.5711 0.3195 0.6076 0.028 Uiso 1 1 calc R
C00G C 0.41546(6) 0.61268(13) 0.19860(9) 0.0168(2) Uani 1 1 d .
C00H C 0.41503(7) 0.73931(14) 0.15466(9) 0.0189(2) Uani 1 1 d .
H00H H 0.4511 0.7478 0.1541 0.023 Uiso 1 1 calc R
C00I C 0.44374(7) 0.35244(13) 0.24713(9) 0.0170(2) Uani 1 1 d .
C00J C 0.16827(7) 0.13758(15) 0.02702(10) 0.0255(3) Uani 1 1 d .
H00J H 0.1304 0.1652 -0.0419 0.031 Uiso 1 1 calc R
C00K C 0.23875(7) 0.20929(15) 0.09534(10) 0.0222(3) Uani 1 1 d .
H00K H 0.2477 0.2849 0.0720 0.027 Uiso 1 1 calc R
C00L C 0.15377(7) 0.02515(16) 0.06052(10) 0.0260(3) Uani 1 1 d .
H00L H 0.1069 -0.0239 0.0142 0.031 Uiso 1 1 calc R
C00M C 0.50696(8) 0.15271(15) 0.58299(10) 0.0241(3) Uani 1 1 d .
H00M H 0.5376 0.1328 0.6519 0.029 Uiso 1 1 calc R
C00N C 0.30441(7) 0.71677(14) 0.15172(9) 0.0205(3) Uani 1 1 d .
H00N H 0.2680 0.7101 0.1516 0.025 Uiso 1 1 calc R
C00O C 0.20965(7) -0.01341(15) 0.16359(10) 0.0233(3) Uani 1 1 d .
H00O H 0.1999 -0.0868 0.1871 0.028 Uiso 1 1 calc R
C00P C 0.30736(7) 0.84046(14) 0.11302(9) 0.0216(3) Uani 1 1 d .
H00P H 0.2732 0.9178 0.0870 0.026 Uiso 1 1 calc R

loop_
_atom_site_aniso_label
_atom_site_aniso_U_11
_atom_site_aniso_U_22
_atom_site_aniso_U_33
_atom_site_aniso_U_23
_atom_site_aniso_U_13
_atom_site_aniso_U_12
O001 0.0240(5) 0.0283(5) 0.0220(5) 0.0028(4) 0.0162(4) -0.0056(4)
N002 0.0185(5) 0.0211(5) 0.0178(5) -0.0020(4) 0.0139(4) -0.0021(4)
N003 0.0175(5) 0.0207(5) 0.0166(5) 0.0001(4) 0.0127(4) -0.0027(4)
C004 0.0171(5) 0.0184(6) 0.0191(6) -0.0028(4) 0.0139(5) -0.0015(4)
C005 0.0176(6) 0.0177(6) 0.0147(5) -0.0015(4) 0.0120(5) -0.0012(4)
C006 0.0171(5) 0.0198(6) 0.0144(5) -0.0019(4) 0.0114(5) -0.0032(4)
C007 0.0180(6) 0.0197(6) 0.0162(5) -0.0030(4) 0.0126(5) -0.0017(4)
C008 0.0183(6) 0.0208(6) 0.0206(6) 0.0008(5) 0.0153(5) 0.0013(5)
C009 0.0186(6) 0.0223(6) 0.0204(6) -0.0006(5) 0.0152(5) -0.0003(5)
C00A 0.0174(5) 0.0194(6) 0.0168(5) 0.0013(4) 0.0133(5) 0.0029(4)
C00B 0.0218(6) 0.0183(6) 0.0190(6) 0.0006(5) 0.0142(5) -0.0004(5)
C00C 0.0275(6) 0.0247(6) 0.0251(6) 0.0050(5) 0.0221(6) 0.0051(5)
C00D 0.0228(6) 0.0199(6) 0.0210(6) -0.0009(5) 0.0162(5) -0.0009(5)
C00E 0.0192(6) 0.0168(6) 0.0178(5) 0.0001(4) 0.0128(5) -0.0012(5)
C00F 0.0224(6) 0.0237(6) 0.0189(6) -0.0032(5) 0.0135(5) 0.0004(5)
C00G 0.0166(5) 0.0185(6) 0.0151(5) -0.0020(4) 0.0115(5) -0.0007(4)
C00H 0.0187(6) 0.0201(6) 0.0192(6) -0.0014(5) 0.0143(5) -0.0019(5)
C00I 0.0161(5) 0.0191(6) 0.0145(5) -0.0002(4) 0.0107(5) -0.0005(4)
C00J 0.0200(6) 0.0281(7) 0.0187(6) -0.0013(5) 0.0111(5) 0.0016(5)
C00K 0.0234(6) 0.0212(6) 0.0209(6) -0.0002(5) 0.0157(5) -0.0007(5)
C00L 0.0178(6) 0.0301(7) 0.0272(7) -0.0070(5) 0.0155(6) -0.0045(5)
C00M 0.0268(6) 0.0282(7) 0.0188(6) 0.0020(5) 0.0171(5) 0.0074(5)
C00N 0.0187(6) 0.0238(6) 0.0208(6) -0.0024(5) 0.0150(5) 0.0003(5)
C00O 0.0222(6) 0.0258(7) 0.0294(7) -0.0032(5) 0.0212(6) -0.0038(5)
C00P 0.0206(6) 0.0208(6) 0.0206(6) -0.0009(5) 0.0140(5) 0.0034(5)

loop_
_atom_type_symbol
_atom_type_description
_atom_type_scat_dispersion_real
_atom_type_scat_dispersion_imag
_atom_type_scat_source
C C 0.0033 0.0016 'International Tables Vol C Tables 4.2.6.8 and 6.1.1.4'
H H 0.0000 0.0000 'International Tables Vol C Tables 4.2.6.8 and 6.1.1.4'
N N 0.0061 0.0033 'International Tables Vol C Tables 4.2.6.8 and 6.1.1.4'
O O 0.0106 0.0060 'International Tables Vol C Tables 4.2.6.8 and 6.1.1.4'

loop_
_geom_angle_atom_site_label_1
_geom_angle_atom_site_label_2
_geom_angle_atom_site_label_3
_geom_angle
_geom_angle_site_symmetry_1
_geom_angle_site_symmetry_3
C009 O001 C008 116.59(10) . .
C006 N002 C007 118.12(10) . .
C004 N003 C006 118.76(10) . .
C004 N003 C00A 116.83(10) . .
C00A N003 C006 116.66(10) . .
C009 C004 N003 118.31(11) . .
C00K C004 N003 123.36(11) . .
C00K C004 C009 118.22(11) . .
C00G C005 C005 124.92(7) . 2_655
C00I C005 C005 117.47(7) . 2_655
C00I C005 C00G 117.37(10) . .
N002 C006 N003 116.92(10) . .
N002 C006 C00I 124.84(11) . .
N003 C006 C00I 118.21(10) . .
N002 C007 C00G 122.45(11) . .
N002 C007 C00N 117.03(11) . .
C00N C007 C00G 120.51(11) . .
O001 C008 C00A 121.40(11) . .
C00C C008 O001 117.42(11) . .
C00C C008 C00A 121.12(12) . .
O001 C009 C004 122.06(11) . .
C00O C009 O001 116.48(11) . .
C00O C009 C004 121.39(12) . .
C008 C00A N003 118.97(11) . .
C00D C00A N003 122.68(11) . .
C00D C00A C008 118.33(11) . .
C00H C00B H00B 119.6 . .
C00H C00B C00P 120.83(12) . .
C00P C00B H00B 119.6 . .
C008 C00C H00C 120.1 . .
C008 C00C C00M 119.80(12) . .
C00M C00C H00C 120.1 . .
C00A C00D H00D 119.6 . .
C00A C00D C00F 120.70(12) . .
C00F C00D H00D 119.6 . .
C00E C00E H00E 120.1 2_655 .
C00E C00E C00I 119.72(7) 2_655 .
C00I C00E H00E 120.1 . .
C00D C00F H00F 120.0 . .
C00M C00F C00D 120.07(12) . .
C00M C00F H00F 120.0 . .
C007 C00G C005 117.80(11) . .
C00H C00G C005 124.27(11) . .
C00H C00G C007 117.46(11) . .
C00B C00H C00G 120.97(11) . .
C00B C00H H00H 119.5 . .
C00G C00H H00H 119.5 . .
C005 C00I C006 117.07(11) . .
C005 C00I C00E 120.72(11) . .
C00E C00I C006 122.13(11) . .
C00K C00J H00J 119.7 . .
C00L C00J H00J 119.7 . .
C00L C00J C00K 120.65(12) . .
C004 C00K H00K 119.8 . .
C00J C00K C004 120.32(12) . .
C00J C00K H00K 119.8 . .
C00J C00L H00L 120.3 . .
C00O C00L C00J 119.45(12) . .
C00O C00L H00L 120.3 . .
C00C C00M H00M 120.0 . .
C00F C00M C00C 119.92(12) . .
C00F C00M H00M 120.0 . .
C007 C00N H00N 119.9 . .
C00P C00N C007 120.24(11) . .
C00P C00N H00N 119.9 . .
C009 C00O C00L 119.92(12) . .
C009 C00O H00O 120.0 . .
C00L C00O H00O 120.0 . .
C00B C00P H00P 120.2 . .
C00N C00P C00B 119.70(12) . .
C00N C00P H00P 120.2 . .

loop_
_geom_bond_atom_site_label_1
_geom_bond_atom_site_label_2
_geom_bond_distance
_geom_bond_site_symmetry_2
O001 C008 1.3831(16) .
O001 C009 1.3824(15) .
N002 C006 1.2928(16) .
N002 C007 1.3804(16) .
N003 C004 1.4176(15) .
N003 C006 1.4316(15) .
N003 C00A 1.4200(15) .
C004 C009 1.3977(17) .
C004 C00K 1.3932(18) .
C005 C005 1.445(2) 2_655
C005 C00G 1.4452(16) .
C005 C00I 1.4096(16) .
C006 C00I 1.4441(16) .
C007 C00G 1.4194(16) .
C007 C00N 1.4062(17) .
C008 C00A 1.3963(17) .
C008 C00C 1.3821(17) .
C009 C00O 1.3812(18) .
C00A C00D 1.3895(17) .
C00B H00B 0.9300 .
C00B C00H 1.3712(17) .
C00B C00P 1.4061(18) .
C00C H00C 0.9300 .
C00C C00M 1.387(2) .
C00D H00D 0.9300 .
C00D C00F 1.3908(17) .
C00E C00E 1.368(2) 2_655
C00E H00E 0.9300 .
C00E C00I 1.4249(17) .
C00F H00F 0.9300 .
C00F C00M 1.3821(19) .
C00G C00H 1.4141(17) .
C00H H00H 0.9300 .
C00J H00J 0.9300 .
C00J C00K 1.3895(18) .
C00J C00L 1.387(2) .
C00K H00K 0.9300 .
C00L H00L 0.9300 .
C00L C00O 1.385(2) .
C00M H00M 0.9300 .
C00N H00N 0.9300 .
C00N C00P 1.3720(18) .
C00O H00O 0.9300 .
C00P H00P 0.9300 .

loop_
_geom_torsion_atom_site_label_1
_geom_torsion_atom_site_label_2
_geom_torsion_atom_site_label_3
_geom_torsion_atom_site_label_4
_geom_torsion
_geom_torsion_site_symmetry_1
O001 C008 C00A N003 0.34(17) .
O001 C008 C00A C00D -178.34(11) .
O001 C008 C00C C00M 176.33(11) .
O001 C009 C00O C00L -176.83(12) .
N002 C006 C00I C005 8.88(17) .
N002 C006 C00I C00E -167.85(11) .
N002 C007 C00G C005 -0.06(16) .
N002 C007 C00G C00H 172.49(11) .
N002 C007 C00N C00P -174.67(11) .
N003 C004 C009 O001 2.22(17) .
N003 C004 C009 C00O -174.74(11) .
N003 C004 C00K C00J 174.23(11) .
N003 C006 C00I C005 -169.02(10) .
N003 C006 C00I C00E 14.24(16) .
N003 C00A C00D C00F -176.25(11) .
C004 N003 C006 N002 58.29(15) .
C004 N003 C006 C00I -123.63(12) .
C004 N003 C00A C008 19.62(16) .
C004 N003 C00A C00D -161.76(11) .
C004 C009 C00O C00L 0.29(19) .
C005 C005 C00G C007 -172.68(13) 2_655
C005 C005 C00G C00H 15.3(2) 2_655
C005 C005 C00I C006 168.25(12) 2_655
C005 C005 C00I C00E -14.97(19) 2_655
C005 C00G C00H C00B 176.06(11) .
C006 N002 C007 C00G -8.72(17) .
C006 N002 C007 C00N 170.11(11) .
C006 N003 C004 C009 -169.13(11) .
C006 N003 C004 C00K 14.88(17) .
C006 N003 C00A C008 168.63(11) .
C006 N003 C00A C00D -12.75(17) .
C007 N002 C006 N003 -177.80(10) .
C007 N002 C006 C00I 4.27(18) .
C007 C00G C00H C00B 4.03(17) .
C007 C00N C00P C00B 0.39(18) .
C008 O001 C009 C004 17.64(17) .
C008 O001 C009 C00O -165.25(11) .
C008 C00A C00D C00F 2.37(18) .
C008 C00C C00M C00F 1.89(19) .
C009 O001 C008 C00A -18.89(16) .
C009 O001 C008 C00C 163.94(11) .
C009 C004 C00K C00J -1.78(18) .
C00A N003 C004 C009 -20.79(16) .
C00A N003 C004 C00K 163.21(11) .
C00A N003 C006 N002 -90.10(13) .
C00A N003 C006 C00I 87.98(13) .
C00A C008 C00C C00M -0.85(19) .
C00A C00D C00F C00M -1.37(19) .
C00C C008 C00A N003 177.40(11) .
C00C C008 C00A C00D -1.27(18) .
C00D C00F C00M C00C -0.80(19) .
C00E C00E C00I C005 -2.6(2) 2_655
C00E C00E C00I C006 173.98(13) 2_655
C00G C005 C00I C006 -17.07(16) .
C00G C005 C00I C00E 159.71(11) .
C00G C007 C00N C00P 4.20(18) .
C00H C00B C00P C00N -2.71(18) .
C00I C005 C00G C007 13.08(16) .
C00I C005 C00G C00H -158.92(11) .
C00J C00L C00O C009 -1.7(2) .
C00K C004 C009 O001 178.43(11) .
C00K C004 C009 C00O 1.46(18) .
C00K C00J C00L C00O 1.4(2) .
C00L C00J C00K C004 0.4(2) .
C00N C007 C00G C005 -178.86(11) .
C00N C007 C00G C00H -6.31(16) .
C00P C00B C00H C00G 0.41(18) .
